data_4081258
loop_
_publ_author_name
'Colebatch, Annie L.'
'Cade, Ian A.'
'Hill, Anthony F.'
'Bhadbhade, Mohan M.'

_publ_section_title
;
 \h2-Allenyl- and \h2-Alkynylphosphonium Complexes of Platinum
;
_journal_issue 17
_journal_name_full Organometallics
_journal_page_first 4766
_journal_paper_doi 10.1021/om400406s
_journal_volume 32
_journal_year 2013
_chemical_absolute_configuration ad
_chemical_compound_source 'Research School of Chemistry'
_chemical_formula_moiety 'C42 H38 F12 O1 P4'
_chemical_formula_sum 'C42 H38 F12 O P4'
_chemical_formula_weight 910.63
_space_group_IT_number 29
_symmetry_cell_setting orthorhombic
_symmetry_space_group_name_Hall 'P 2c -2b'
_symmetry_space_group_name_H-M 'P b c 21'
_atom_sites_solution_hydrogens geom
_atom_sites_solution_primary direct
_cell_angle_alpha 90
_cell_angle_beta 90
_cell_angle_gamma 90
_cell_formula_units_Z 4
_cell_length_a 10.8056(2)
_cell_length_b 15.8370(2)
_cell_length_c 24.4050(3)
_cell_measurement_reflns_used 53233
_cell_measurement_temperature 200
_cell_measurement_theta_max 25.03
_cell_measurement_theta_min 2.55
_cell_volume 4176.39(11)
_computing_cell_refinement 'DENZO/SCALEPACK (Otwinowski & Minor, 1997)'
_computing_data_collection 'COLLECT (Nonius, 2001).'
_computing_data_reduction 'DENZO/SCALEPACK (Otwinowski & Minor, 1997)'
_computing_molecular_graphics 'Ortep-3 for Windows v. 2.01'
_computing_publication_material 'CRYSTALS (Betteridge et al., 2003)'
_computing_structure_refinement 'CRYSTALS (Betteridge et al., 2003)'
_computing_structure_solution 'SIR92 (Altomare et al., 1994)'
_diffrn_ambient_temperature 200
_diffrn_measured_fraction_theta_full 0.996
_diffrn_measured_fraction_theta_max 0.996
_diffrn_measurement_device 'Nonius KappaCCD'
_diffrn_measurement_device_type Area
_diffrn_measurement_method \w
_diffrn_radiation_monochromator graphite
_diffrn_radiation_type 'Mo K\a'
_diffrn_radiation_wavelength 0.71073
_diffrn_reflns_av_R_equivalents 0.049
_diffrn_reflns_limit_h_max 12
_diffrn_reflns_limit_h_min -12
_diffrn_reflns_limit_k_max 18
_diffrn_reflns_limit_k_min -18
_diffrn_reflns_limit_l_max 28
_diffrn_reflns_limit_l_min -28
_diffrn_reflns_number 51573
_diffrn_reflns_theta_full 25.021
_diffrn_reflns_theta_max 25.021
_diffrn_reflns_theta_min 2.572
_diffrn_standards_number 0
_exptl_absorpt_coefficient_mu 0.268
_exptl_absorpt_correction_T_max 0.960
_exptl_absorpt_correction_T_min 0.939
_exptl_absorpt_correction_type integration
_exptl_absorpt_process_details
;
Gaussian integration (Coppens, 1970)
;
_exptl_crystal_colour orange
_exptl_crystal_density_diffrn 1.448
_exptl_crystal_density_method 'not measured'
_exptl_crystal_description block
_exptl_crystal_F_000 1864
_exptl_crystal_size_max 0.410
_exptl_crystal_size_mid 0.340
_exptl_crystal_size_min 0.250
_refine_diff_density_max 0.24
_refine_diff_density_min -0.20
_refine_ls_abs_structure_details 'Flack (1983), 0 Friedel-pairs'
_refine_ls_abs_structure_Flack 0.01(4)
_refine_ls_extinction_method None
_refine_ls_goodness_of_fit_ref 0.9801
_refine_ls_hydrogen_treatment none
_refine_ls_matrix_type full
_refine_ls_number_parameters 640
_refine_ls_number_reflns 7313
_refine_ls_number_restraints 61
_refine_ls_R_factor_all 0.0436
_refine_ls_R_factor_gt 0.0366
_refine_ls_shift/su_max 0.0223348
_refine_ls_structure_factor_coef Fsqd
_refine_ls_weighting_details
;
 Method= Modified Sheldrick 
 w=1/[\s^2^(F^2^) + ( 0.04P)^2^ + 1.46P] 
 ,where P=(max(Fo^2^,0) + 2Fc^2^)/3 
;
_refine_ls_weighting_scheme calc
_refine_ls_wR_factor_all 0.0881
_refine_ls_wR_factor_gt 0.0847
_refine_ls_wR_factor_ref 0.0881
_reflns_limit_h_max 12
_reflns_limit_h_min 0
_reflns_limit_k_max 18
_reflns_limit_k_min 0
_reflns_limit_l_max 28
_reflns_limit_l_min -28
_reflns_number_gt 6449
_reflns_number_total 7336
_reflns_threshold_expression I>2.0\s(I)
_oxford_diffrn_Wilson_B_factor 3.82
_oxford_diffrn_Wilson_scale 11.01
_oxford_refine_ls_r_factor_ref 0.0436
_oxford_refine_ls_scale 0.3813(4)
_oxford_reflns_number_all 7313
_oxford_reflns_threshold_expression_ref I>-10.0\s(I)
_cod_data_source_file om400406s_si_002.cif
_cod_data_source_block Compound_5
_cod_depositor_comments
;
The following automatic conversions were performed:

'_symmetry_cell_setting' value 'Orthorhombic' changed to
'orthorhombic' according to
/home/saulius/struct/CIF-dictionaries/cif_core.dic dictionary named
'cif_core.dic' version 2.4.2 from 2011-04-26.

Automatic conversion script
Id: cif_fix_values 1891 2012-01-12 08:04:46Z andrius 
;
_cod_original_sg_symbol_H-M 'P b c 21 '
_cod_original_formula_sum 'C42 H38 F12 O1 P4'
_cod_database_code 4081258

loop_
_symmetry_equiv_pos_as_xyz
x,y,z
-x,y+1/2,z
x,-y+1/2,z+1/2
-x,-y,z+1/2

loop_
_atom_site_label
_atom_site_type_symbol
_atom_site_fract_x
_atom_site_fract_y
_atom_site_fract_z
_atom_site_U_iso_or_equiv
_atom_site_occupancy
_atom_site_adp_type
_atom_site_refinement_flags_posn
_atom_site_refinement_flags_adp
C3 C 0.8373(3) 0.40981(17) 0.57059(13) 0.0556 1.0000 Uani . .
C4 C 0.9357(3) 0.4105(2) 0.53417(15) 0.0711 1.0000 Uani . .
C5 C 0.9677(4) 0.4843(2) 0.50752(17) 0.0824 1.0000 Uani . .
C6 C 0.9018(5) 0.5567(2) 0.51675(17) 0.0841 1.0000 Uani . .
C7 C 0.8067(4) 0.5574(2) 0.55188(17) 0.0842 1.0000 Uani . .
C8 C 0.7721(4) 0.48384(18) 0.58040(15) 0.0708 1.0000 Uani . .
C9 C 0.9258(3) 0.28282(16) 0.64851(12) 0.0492 1.0000 Uani . .
C10 C 0.9297(3) 0.3126(2) 0.70170(13) 0.0629 1.0000 Uani . .
C11 C 1.0307(3) 0.2933(3) 0.73420(14) 0.0772 1.0000 Uani . .
C12 C 1.1243(3) 0.2449(3) 0.71500(18) 0.0805 1.0000 Uani . .
C13 C 1.1228(4) 0.2167(3) 0.66265(19) 0.0880 1.0000 Uani . .
C14 C 1.0234(3) 0.2356(2) 0.62879(15) 0.0723 1.0000 Uani . .
C15 C 0.7716(3) 0.23274(16) 0.55470(12) 0.0495 1.0000 Uani . .
C16 C 0.7799(3) 0.14791(18) 0.56945(15) 0.0687 1.0000 Uani . .
C17 C 0.7451(4) 0.0857(2) 0.53239(16) 0.0738 1.0000 Uani . .
C18 C 0.7029(3) 0.1083(2) 0.48178(16) 0.0674 1.0000 Uani . .
C19 C 0.6907(3) 0.1921(2) 0.46779(14) 0.0654 1.0000 Uani . .
C20 C 0.7257(3) 0.25391(19) 0.50384(12) 0.0546 1.0000 Uani . .
C21 C 0.6583(3) 0.32790(18) 0.64383(13) 0.0554 1.0000 Uani . .
C22 C 0.6110(3) 0.25011(19) 0.67124(13) 0.0553 1.0000 Uani . .
C23 C 0.5375(4) 0.1944(2) 0.64916(16) 0.0805 1.0000 Uani . .
C30 C 0.8488(2) 0.17401(17) 0.84234(11) 0.0483 1.0000 Uani . .
C31 C 0.8401(3) 0.26058(19) 0.84618(13) 0.0586 1.0000 Uani . .
C32 C 0.9330(3) 0.3052(2) 0.87341(14) 0.0725 1.0000 Uani . .
C33 C 1.0314(3) 0.2643(3) 0.89473(15) 0.0753 1.0000 Uani . .
C34 C 1.0424(3) 0.1778(3) 0.88968(15) 0.0800 1.0000 Uani . .
C35 C 0.9507(3) 0.1321(2) 0.86386(14) 0.0638 1.0000 Uani . .
C36 C 0.6835(2) 0.03253(16) 0.86105(11) 0.0432 1.0000 Uani . .
C37 C 0.6222(3) 0.05602(19) 0.90866(11) 0.0533 1.0000 Uani . .
C38 C 0.5879(3) -0.0046(2) 0.94663(13) 0.0645 1.0000 Uani . .
C39 C 0.6161(3) -0.0882(2) 0.93697(14) 0.0667 1.0000 Uani . .
C40 C 0.6775(3) -0.11145(19) 0.89080(15) 0.0644 1.0000 Uani . .
C41 C 0.7128(3) -0.05113(18) 0.85183(13) 0.0530 1.0000 Uani . .
C42 C 0.7703(2) 0.06379(15) 0.74972(11) 0.0409 1.0000 Uani . .
C43 C 0.8915(2) 0.06676(17) 0.73148(11) 0.0479 1.0000 Uani . .
C44 C 0.9242(3) 0.02053(19) 0.68518(13) 0.0580 1.0000 Uani . .
C45 C 0.8368(3) -0.02747(18) 0.65836(13) 0.0589 1.0000 Uani . .
C46 C 0.7171(3) -0.02897(19) 0.67581(13) 0.0599 1.0000 Uani . .
C47 C 0.6819(3) 0.01667(18) 0.72156(12) 0.0536 1.0000 Uani . .
C48 C 0.5922(2) 0.17779(16) 0.80606(12) 0.0470 1.0000 Uani . .
C49 C 0.5673(2) 0.23074(16) 0.76506(12) 0.0476 1.0000 Uani . .
C50 C 0.4544(3) 0.2851(2) 0.76283(16) 0.0714 1.0000 Uani . .
F520 F 0.2288(11) 0.2646(8) 0.4895(8) 0.0957 0.4953 Uani D U
F521 F 0.2227(14) 0.2605(10) 0.5032(9) 0.1199 0.5047 Uani D U
F530 F 0.4117(10) 0.2947(4) 0.4635(4) 0.1415 0.4953 Uani D U
F531 F 0.3874(11) 0.3054(7) 0.4573(2) 0.1555 0.5047 Uani D U
F540 F 0.3833(10) 0.2382(4) 0.5438(4) 0.1271 0.4953 Uani D U
F541 F 0.4079(9) 0.2396(4) 0.5338(3) 0.1198 0.5047 Uani D U
F550 F 0.4269(10) 0.3838(10) 0.5436(8) 0.1218 0.4953 Uani D U
F551 F 0.4606(9) 0.3664(9) 0.5289(8) 0.1008 0.5047 Uani D U
F560 F 0.2951(10) 0.3972(5) 0.48099(10) 0.0939 0.4953 Uani D U
F561 F 0.2555(13) 0.3975(5) 0.4991(6) 0.1906 0.5047 Uani D U
F570 F 0.2551(14) 0.3484(8) 0.5650(5) 0.1413 0.4953 Uani D U
F571 F 0.2926(16) 0.3246(11) 0.5756(4) 0.1942 0.5047 Uani D U
F620 F 0.5757(4) 0.5071(4) 0.8051(3) 0.0842 0.5000 Uani D U
F621 F 0.6187(15) 0.5195(11) 0.8270(6) 0.2881 0.5000 Uani D U
F630 F 0.7124(6) 0.4162(3) 0.7705(3) 0.0919 0.5000 Uani D .
F631 F 0.6792(15) 0.4230(6) 0.7758(9) 0.2910 0.5000 Uani D U
F640 F 0.6996(6) 0.6081(3) 0.7957(6) 0.1463 0.5000 Uani D U
F641 F 0.7706(17) 0.5979(7) 0.7941(5) 0.2339 0.5000 Uani D U
F650 F 0.8436(5) 0.5228(6) 0.7650(6) 0.1580 0.5000 Uani D U
F651 F 0.7880(12) 0.5058(8) 0.7268(4) 0.1918 0.5000 Uani D U
F660 F 0.6578(11) 0.5245(8) 0.7271(3) 0.1786 0.5000 Uani D .
F661 F 0.6211(11) 0.5498(11) 0.7452(6) 0.2641 0.5000 Uani D U
F670 F 0.7532(10) 0.4920(5) 0.8445(2) 0.1271 0.5000 Uani D .
F671 F 0.8199(17) 0.4837(11) 0.8192(10) 0.3091 0.5000 Uani D .
O51 O 0.65386(16) 0.24123(12) 0.72483(9) 0.0500 1.0000 Uani . .
P1 P 0.80044(7) 0.31283(4) 0.60474(5) 0.0480 1.0000 Uani . .
P2 P 0.72438(6) 0.11380(4) 0.81280(5) 0.0404 1.0000 Uani . .
P52 P 0.33453(8) 0.31944(5) 0.51550(6) 0.0577 1.0000 Uani D .
P53 P 0.71173(8) 0.51277(5) 0.78404(6) 0.0724 1.0000 Uani D .
H41 H 0.9819 0.3612 0.5291 0.0836 1.0000 Uiso R .
H51 H 1.0328 0.4833 0.4827 0.0966 1.0000 Uiso R .
H61 H 0.9234 0.6065 0.4977 0.1022 1.0000 Uiso R .
H71 H 0.7610 0.6057 0.5565 0.1015 1.0000 Uiso R .
H81 H 0.7043 0.4844 0.6045 0.0851 1.0000 Uiso R .
H101 H 0.8623 0.3431 0.7154 0.0737 1.0000 Uiso R .
H111 H 1.0351 0.3145 0.7704 0.0917 1.0000 Uiso R .
H121 H 1.1896 0.2299 0.7377 0.0960 1.0000 Uiso R .
H131 H 1.1871 0.1855 0.6483 0.1044 1.0000 Uiso R .
H141 H 1.0211 0.2133 0.5923 0.0873 1.0000 Uiso R .
H161 H 0.8098 0.1329 0.6046 0.0811 1.0000 Uiso R .
H171 H 0.7498 0.0293 0.5430 0.0908 1.0000 Uiso R .
H181 H 0.6794 0.0678 0.4571 0.0807 1.0000 Uiso R .
H191 H 0.6585 0.2066 0.4335 0.0778 1.0000 Uiso R .
H201 H 0.7157 0.3091 0.4944 0.0677 1.0000 Uiso R .
H211 H 0.6699 0.3731 0.6705 0.0658 1.0000 Uiso R .
H212 H 0.5984 0.3436 0.6156 0.0666 1.0000 Uiso R .
H231 H 0.5099 0.1459 0.6684 0.0970 1.0000 Uiso R .
H232 H 0.5090 0.2008 0.6133 0.0964 1.0000 Uiso R .
H311 H 0.7728 0.2899 0.8309 0.0696 1.0000 Uiso R .
H321 H 0.9288 0.3646 0.8754 0.0873 1.0000 Uiso R .
H331 H 1.0912 0.2966 0.9136 0.0890 1.0000 Uiso R .
H341 H 1.1089 0.1486 0.9032 0.0984 1.0000 Uiso R .
H351 H 0.9544 0.0729 0.8620 0.0752 1.0000 Uiso R .
H371 H 0.6009 0.1129 0.9140 0.0626 1.0000 Uiso R .
H381 H 0.5450 0.0121 0.9786 0.0788 1.0000 Uiso R .
H391 H 0.5914 -0.1280 0.9622 0.0810 1.0000 Uiso R .
H401 H 0.6938 -0.1683 0.8834 0.0764 1.0000 Uiso R .
H411 H 0.7555 -0.0676 0.8204 0.0619 1.0000 Uiso R .
H431 H 0.9505 0.0984 0.7497 0.0568 1.0000 Uiso R .
H441 H 1.0059 0.0224 0.6724 0.0707 1.0000 Uiso R .
H451 H 0.8621 -0.0591 0.6283 0.0705 1.0000 Uiso R .
H461 H 0.6584 -0.0624 0.6579 0.0711 1.0000 Uiso R .
H471 H 0.6005 0.0184 0.7333 0.0626 1.0000 Uiso R .
H481 H 0.5353 0.1736 0.8331 0.0559 1.0000 Uiso R .
H501 H 0.4080 0.2790 0.7957 0.1068 1.0000 Uiso R .
H502 H 0.4779 0.3425 0.7580 0.1059 1.0000 Uiso R .
H503 H 0.4060 0.2680 0.7313 0.1060 1.0000 Uiso R .

loop_
_atom_site_aniso_label
_atom_site_aniso_U_11
_atom_site_aniso_U_22
_atom_site_aniso_U_33
_atom_site_aniso_U_23
_atom_site_aniso_U_13
_atom_site_aniso_U_12
C3 0.077(2) 0.0367(14) 0.0532(16) 0.0049(12) -0.0143(15) -0.0009(14)
C4 0.078(2) 0.0525(17) 0.083(2) 0.0118(16) 0.0025(18) -0.0069(16)
C5 0.095(3) 0.067(2) 0.086(3) 0.0208(19) -0.002(2) -0.023(2)
C6 0.123(3) 0.055(2) 0.075(2) 0.0191(18) -0.023(2) -0.027(2)
C7 0.133(4) 0.0385(17) 0.081(2) 0.0088(17) -0.026(3) 0.006(2)
C8 0.108(3) 0.0380(15) 0.066(2) 0.0089(14) 0.0019(19) 0.0082(16)
C9 0.0557(16) 0.0379(13) 0.0538(16) 0.0081(12) -0.0088(13) -0.0022(12)
C10 0.0582(18) 0.077(2) 0.0533(17) 0.0019(15) -0.0025(14) -0.0157(16)
C11 0.062(2) 0.114(3) 0.0553(19) 0.0174(19) -0.0100(16) -0.035(2)
C12 0.062(2) 0.091(3) 0.088(3) 0.032(2) -0.030(2) -0.023(2)
C13 0.070(2) 0.077(2) 0.116(4) 0.007(2) -0.025(2) 0.0154(19)
C14 0.073(2) 0.066(2) 0.078(2) -0.0047(17) -0.0184(18) 0.0179(17)
C15 0.0554(16) 0.0374(15) 0.0558(17) 0.0024(12) -0.0070(13) 0.0021(12)
C16 0.099(3) 0.0366(15) 0.070(2) 0.0029(13) -0.0242(19) -0.0005(16)
C17 0.089(2) 0.0453(17) 0.087(3) -0.0078(16) -0.0204(19) 0.0030(16)
C18 0.0639(19) 0.0594(19) 0.079(2) -0.0187(16) -0.0049(17) -0.0042(15)
C19 0.072(2) 0.073(2) 0.0507(17) -0.0020(15) -0.0091(15) -0.0048(17)
C20 0.0596(17) 0.0515(15) 0.0529(17) 0.0037(13) -0.0030(13) -0.0008(14)
C21 0.0655(18) 0.0503(15) 0.0505(16) 0.0098(12) -0.0065(14) 0.0091(14)
C22 0.0535(16) 0.0581(16) 0.0544(17) 0.0127(13) -0.0155(14) 0.0008(14)
C23 0.087(2) 0.078(2) 0.077(2) 0.0169(19) -0.035(2) -0.022(2)
C30 0.0456(15) 0.0570(16) 0.0423(14) -0.0036(12) 0.0024(12) -0.0068(12)
C31 0.0572(17) 0.0589(18) 0.0598(18) -0.0035(14) 0.0002(14) -0.0108(14)
C32 0.073(2) 0.071(2) 0.073(2) -0.0158(17) 0.0063(18) -0.0289(18)
C33 0.067(2) 0.096(3) 0.063(2) -0.0215(19) 0.0008(17) -0.030(2)
C34 0.0529(19) 0.120(3) 0.067(2) -0.009(2) -0.0148(16) -0.005(2)
C35 0.0485(17) 0.074(2) 0.0688(19) -0.0063(16) -0.0114(15) -0.0032(15)
C36 0.0397(13) 0.0444(14) 0.0455(14) 0.0057(11) -0.0046(11) -0.0021(11)
C37 0.0586(17) 0.0535(16) 0.0478(16) 0.0022(13) -0.0011(13) 0.0023(14)
C38 0.065(2) 0.076(2) 0.0532(17) 0.0128(15) 0.0075(15) 0.0007(17)
C39 0.0645(19) 0.071(2) 0.065(2) 0.0247(16) -0.0011(16) -0.0056(17)
C40 0.0660(19) 0.0459(16) 0.081(2) 0.0143(15) -0.0151(18) 0.0040(15)
C41 0.0503(17) 0.0520(16) 0.0567(17) 0.0080(13) -0.0030(13) 0.0041(13)
C42 0.0426(13) 0.0383(13) 0.0419(13) 0.0027(10) -0.0016(11) 0.0022(11)
C43 0.0473(15) 0.0474(14) 0.0489(15) 0.0012(12) -0.0003(12) 0.0026(12)
C44 0.0583(17) 0.0553(17) 0.0603(18) 0.0018(14) 0.0085(15) 0.0132(14)
C45 0.079(2) 0.0489(16) 0.0486(16) -0.0064(13) 0.0024(14) 0.0168(15)
C46 0.073(2) 0.0522(16) 0.0549(17) -0.0084(13) -0.0120(16) -0.0018(15)
C47 0.0478(15) 0.0577(16) 0.0554(17) -0.0066(13) -0.0075(13) -0.0035(13)
C48 0.0422(13) 0.0460(14) 0.0529(15) 0.0031(12) 0.0038(12) -0.0017(11)
C49 0.0383(13) 0.0447(14) 0.0599(16) -0.0008(13) -0.0042(12) -0.0025(11)
C50 0.0483(17) 0.0638(18) 0.102(3) 0.0132(18) 0.0015(17) 0.0146(14)
F520 0.096(6) 0.074(6) 0.118(7) -0.024(4) -0.054(6) -0.001(4)
F521 0.115(7) 0.082(6) 0.163(14) -0.004(6) -0.020(6) -0.046(5)
F530 0.168(7) 0.054(3) 0.203(9) -0.017(4) 0.107(6) 0.022(4)
F531 0.233(11) 0.199(10) 0.034(2) 0.040(4) -0.011(4) -0.035(7)
F540 0.164(7) 0.078(5) 0.139(7) 0.075(5) -0.073(5) -0.045(5)
F541 0.162(7) 0.111(6) 0.086(4) -0.056(4) -0.068(4) 0.085(5)
F550 0.114(8) 0.107(8) 0.144(11) -0.006(5) -0.053(8) -0.044(7)
F551 0.077(4) 0.082(5) 0.143(9) -0.001(4) -0.015(4) -0.027(4)
F560 0.132(6) 0.051(4) 0.099(3) 0.020(3) -0.033(4) 0.011(3)
F561 0.178(11) 0.060(5) 0.334(14) -0.076(8) -0.129(11) 0.076(6)
F570 0.199(8) 0.094(5) 0.131(5) -0.064(4) 0.08621(10) -0.051(6)
F571 0.224(12) 0.228(17) 0.130(8) -0.079(8) 0.082(8) -0.001(9)
F620 0.042(2) 0.091(3) 0.119(5) -0.004(3) 0.018(2) 0.0072(19)
F621 0.30(2) 0.35(2) 0.213(15) -0.052(13) 0.167(15) 0.049(17)
F630 0.091(3) 0.056(3) 0.128(4) -0.028(3) 0.004(3) 0.029(3)
F631 0.291(16) 0.118(8) 0.46(2) -0.106(11) 0.152(16) -0.113(9)
F640 0.084(4) 0.044(3) 0.311(12) -0.015(4) 0.030(6) 0.004(3)
F641 0.329(17) 0.154(9) 0.219(12) 0.042(8) -0.123(13) -0.167(11)
F650 0.050(3) 0.152(7) 0.272(13) -0.055(8) 0.060(5) -0.046(4)
F651 0.157(9) 0.213(11) 0.205(11) -0.004(8) 0.099(8) -0.006(8)
F660 0.208(12) 0.255(12) 0.073(4) 0.024(5) 0.045(5) 0.052(8)
F661 0.119(7) 0.423(19) 0.250(15) -0.048(14) -0.104(10) 0.130(10)
F670 0.156(8) 0.141(6) 0.084(4) -0.003(4) -0.037(4) 0.039(5)
F671 0.225(17) 0.257(13) 0.45(2) 0.17182(10) -0.164(17) -0.01466(10)
O51 0.0380(9) 0.0592(11) 0.0527(11) 0.0132(9) -0.0068(8) -0.0024(8)
P1 0.0612(4) 0.0350(3) 0.0476(4) 0.0064(3) -0.0076(3) 0.0039(3)
P2 0.0389(3) 0.0407(3) 0.0415(3) 0.0008(3) -0.0011(3) -0.0019(3)
P52 0.0608(5) 0.0419(4) 0.0704(5) -0.0052(3) -0.0116(4) 0.0017(3)
P53 0.0498(5) 0.0551(5) 0.1123(8) -0.0069(5) 0.0136(5) -0.0024(4)

loop_
_atom_type_symbol
_atom_type_scat_dispersion_real
_atom_type_scat_dispersion_imag
_atom_type_scat_Cromer_Mann_a1
_atom_type_scat_Cromer_Mann_b1
_atom_type_scat_Cromer_Mann_a2
_atom_type_scat_Cromer_Mann_b2
_atom_type_scat_Cromer_Mann_a3
_atom_type_scat_Cromer_Mann_b3
_atom_type_scat_Cromer_Mann_a4
_atom_type_scat_Cromer_Mann_b4
_atom_type_scat_Cromer_Mann_c
_atom_type_scat_source
C 0.0033 0.0016 2.3100 20.8439 1.0200 10.2075 1.5886 0.5687 0.8650 51.6512 0.2156 'International Tables Vol C 4.2.6.8 and 6.1.1.4'
H 0.0000 0.0000 0.4930 10.5109 0.3229 26.1257 0.1402 3.1424 0.0408 57.7998 0.0030 'International Tables Vol C 4.2.6.8 and 6.1.1.4'
F 0.0171 0.0103 3.5392 10.2825 2.6412 4.2944 1.5170 0.2615 1.0243 26.1476 0.2776 'International Tables Vol C 4.2.6.8 and 6.1.1.4'
O 0.0106 0.0060 3.0485 13.2771 2.2868 5.7011 1.5463 0.3239 0.8670 32.9089 0.2508 'International Tables Vol C 4.2.6.8 and 6.1.1.4'
P 0.1023 0.0942 6.4345 1.9067 4.1791 27.1570 1.7800 0.5260 1.4908 68.1645 1.1149 'International Tables Vol C 4.2.6.8 and 6.1.1.4'

loop_
_exptl_crystal_face_index_h
_exptl_crystal_face_index_k
_exptl_crystal_face_index_l
_exptl_crystal_face_perp_dist
0 0 -1 0.150
0 -4 3 0.100
0 2 3 0.086
-2 2 3 0.050
1 -3 -6 0.160
4 -2 3 0.111
-6 -4 3 0.074
-6 4 -3 0.100
12 7 -8 0.150

loop_
_geom_angle_atom_site_label_1
_geom_angle_atom_site_label_2
_geom_angle_atom_site_label_3
_geom_angle
_geom_angle_publ_flag
C4 C3 C8 119.5(3) yes
C4 C3 P1 118.4(2) yes
C8 C3 P1 122.1(3) yes
C3 C4 C5 120.1(3) yes
C3 C4 H41 119.2 no
C5 C4 H41 120.7 no
C4 C5 C6 120.0(4) yes
C4 C5 H51 118.8 no
C6 C5 H51 121.1 no
C5 C6 C7 120.9(3) yes
C5 C6 H61 119.3 no
C7 C6 H61 119.8 no
C6 C7 C8 120.9(4) yes
C6 C7 H71 120.0 no
C8 C7 H71 119.1 no
C7 C8 C3 118.6(4) yes
C7 C8 H81 120.6 no
C3 C8 H81 120.7 no
C10 C9 C14 119.4(3) yes
C10 C9 P1 119.5(2) yes
C14 C9 P1 121.0(2) yes
C9 C10 C11 119.1(3) yes
C9 C10 H101 119.3 no
C11 C10 H101 121.5 no
C10 C11 C12 121.1(3) yes
C10 C11 H111 119.7 no
C12 C11 H111 119.1 no
C11 C12 C13 120.3(3) yes
C11 C12 H121 120.5 no
C13 C12 H121 119.2 no
C12 C13 C14 120.0(4) yes
C12 C13 H131 121.8 no
C14 C13 H131 118.2 no
C13 C14 C9 120.0(3) yes
C13 C14 H141 119.7 no
C9 C14 H141 120.2 no
C16 C15 C20 119.4(3) yes
C16 C15 P1 119.8(2) yes
C20 C15 P1 120.4(2) yes
C15 C16 C17 119.9(3) yes
C15 C16 H161 119.8 no
C17 C16 H161 120.3 no
C16 C17 C18 119.6(3) yes
C16 C17 H171 119.0 no
C18 C17 H171 121.4 no
C17 C18 C19 120.6(3) yes
C17 C18 H181 120.3 no
C19 C18 H181 119.0 no
C18 C19 C20 120.2(3) yes
C18 C19 H191 119.6 no
C20 C19 H191 120.2 no
C15 C20 C19 120.3(3) yes
C15 C20 H201 120.3 no
C19 C20 H201 119.4 no
C22 C21 P1 114.5(2) yes
C22 C21 H211 110.5 no
P1 C21 H211 109.7 no
C22 C21 H212 107.4 no
P1 C21 H212 102.8 no
H211 C21 H212 111.7 no
C21 C22 C23 125.6(3) yes
C21 C22 O51 112.9(2) yes
C23 C22 O51 121.5(3) yes
C22 C23 H231 122.4 no
C22 C23 H232 121.1 no
H231 C23 H232 116.5 no
C31 C30 C35 120.3(3) yes
C31 C30 P2 120.3(2) yes
C35 C30 P2 119.4(2) yes
C30 C31 C32 119.1(3) yes
C30 C31 H311 121.2 no
C32 C31 H311 119.7 no
C31 C32 C33 120.5(3) yes
C31 C32 H321 119.6 no
C33 C32 H321 119.8 no
C32 C33 C34 120.6(3) yes
C32 C33 H331 117.9 no
C34 C33 H331 121.5 no
C33 C34 C35 120.0(3) yes
C33 C34 H341 122.4 no
C35 C34 H341 117.6 no
C30 C35 C34 119.4(3) yes
C30 C35 H351 119.5 no
C34 C35 H351 121.1 no
C37 C36 C41 120.2(3) yes
C37 C36 P2 118.2(2) yes
C41 C36 P2 121.6(2) yes
C36 C37 C38 120.1(3) yes
C36 C37 H371 119.3 no
C38 C37 H371 120.5 no
C37 C38 C39 119.5(3) yes
C37 C38 H381 119.3 no
C39 C38 H381 121.2 no
C38 C39 C40 120.7(3) yes
C38 C39 H391 118.6 no
C40 C39 H391 120.7 no
C39 C40 C41 120.8(3) yes
C39 C40 H401 120.8 no
C41 C40 H401 118.3 no
C40 C41 C36 118.8(3) yes
C40 C41 H411 120.2 no
C36 C41 H411 121.0 no
C43 C42 C47 120.5(2) yes
C43 C42 P2 121.4(2) yes
C47 C42 P2 117.9(2) yes
C42 C43 C44 118.9(3) yes
C42 C43 H431 121.1 no
C44 C43 H431 120.0 no
C43 C44 C45 120.1(3) yes
C43 C44 H441 119.6 no
C45 C44 H441 120.3 no
C44 C45 C46 120.8(3) yes
C44 C45 H451 118.1 no
C46 C45 H451 121.1 no
C45 C46 C47 120.3(3) yes
C45 C46 H461 120.6 no
C47 C46 H461 119.1 no
C42 C47 C46 119.3(3) yes
C42 C47 H471 118.9 no
C46 C47 H471 121.7 no
C49 C48 P2 126.6(2) yes
C49 C48 H481 117.2 no
P2 C48 H481 116.2 no
C48 C49 C50 123.7(3) yes
C48 C49 O51 118.6(2) yes
C50 C49 O51 117.6(2) yes
C49 C50 H501 110.0 no
C49 C50 H502 109.8 no
H501 C50 H502 109.9 no
C49 C50 H503 108.0 no
H501 C50 H503 110.9 no
H502 C50 H503 108.2 no
F621 F620 F661 109.9(13) yes
F621 F620 P53 68.2(8) yes
F661 F620 P53 54.3(3) yes
F620 F621 F670 134.9(15) yes
F620 F621 P53 83.9(10) yes
F670 F621 P53 62.5(5) yes
F641 F640 F661 109.2(15) yes
F641 F640 P53 72.9(8) yes
F661 F640 P53 53.0(5) yes
F640 F641 F650 131.3(11) yes
F640 F641 P53 77.3(7) yes
F650 F641 P53 58.0(5) yes
F641 F650 F651 106.3(11) yes
F641 F650 F671 80.1(10) yes
F651 F650 F671 122.7(9) yes
F641 F650 P53 58.2(4) yes
F651 F650 P53 74.3(5) yes
F671 F650 P53 61.2(6) yes
F650 F651 F660 117.5(8) yes
F650 F651 P53 63.2(5) yes
F660 F651 P53 59.0(4) yes
F651 F660 P53 66.7(5) yes
F620 F661 F640 75.1(6) yes
F620 F661 P53 58.6(5) yes
F640 F661 P53 56.0(4) yes
F621 F670 F671 123.9(10) yes
F621 F670 P53 55.0(4) yes
F671 F670 P53 68.9(8) yes
F650 F671 F670 130.3(12) yes
F650 F671 P53 60.2(5) yes
F670 F671 P53 75.1(8) yes
C22 O51 C49 117.3(2) yes
C21 P1 C3 108.55(14) yes
C21 P1 C9 111.11(13) yes
C3 P1 C9 109.70(13) yes
C21 P1 C15 107.65(14) yes
C3 P1 C15 109.22(13) yes
C9 P1 C15 110.56(13) yes
C42 P2 C36 108.21(12) yes
C42 P2 C30 111.70(12) yes
C36 P2 C30 107.49(12) yes
C42 P2 C48 113.39(12) yes
C36 P2 C48 105.89(12) yes
C30 P2 C48 109.82(12) yes
F551 P52 F550 21.1(8) yes
F551 P52 F520 165.5(9) yes
F550 P52 F520 172.2(8) yes
F551 P52 F530 80.1(7) yes
F550 P52 F530 100.2(7) yes
F520 P52 F530 85.5(8) yes
F551 P52 F541 83.3(8) yes
F550 P52 F541 94.4(8) yes
F520 P52 F541 92.1(7) yes
F530 P52 F541 76.0(5) yes
F551 P52 F521 171.1(9) yes
F550 P52 F521 163.7(11) yes
F520 P52 F521 12.7(16) yes
F530 P52 F521 96.1(10) yes
F541 P52 F521 87.9(8) yes
F551 P52 F561 98.7(8) yes
F550 P52 F561 86.9(8) yes
F520 P52 F561 86.4(7) yes
F530 P52 F561 106.4(7) yes
F541 P52 F561 177.0(7) yes
F551 P52 F540 90.3(8) yes
F550 P52 F540 97.3(8) yes
F520 P52 F540 88.2(7) yes
F530 P52 F540 88.4(5) yes
F541 P52 F540 13.3(7) yes
F551 P52 F560 88.6(8) yes
F550 P52 F560 84.1(9) yes
F520 P52 F560 91.1(7) yes
F530 P52 F560 84.6(4) yes
F541 P52 F560 160.0(5) yes
F551 P52 F570 100.1(8) yes
F550 P52 F570 79.7(7) yes
F520 P52 F570 94.4(9) yes
F530 P52 F570 176.6(7) yes
F541 P52 F570 107.3(7) yes
F551 P52 F531 86.5(8) yes
F550 P52 F531 104.9(8) yes
F520 P52 F531 79.5(9) yes
F530 P52 F531 12.8(6) yes
F541 P52 F531 87.6(5) yes
F551 P52 F571 91.8(9) yes
F550 P52 F571 74.8(10) yes
F520 P52 F571 101.6(11) yes
F530 P52 F571 160.4(7) yes
F541 P52 F571 85.4(7) yes
F521 P52 F561 90.1(8) yes
F521 P52 F540 81.5(8) yes
F561 P52 F540 163.7(8) yes
F521 P52 F560 99.1(8) yes
F561 P52 F560 22.8(7) yes
F540 P52 F560 173.0(5) yes
F521 P52 F570 84.2(10) yes
F561 P52 F570 70.3(7) yes
F540 P52 F570 94.9(7) yes
F560 P52 F570 92.1(7) yes
F521 P52 F531 91.3(9) yes
F561 P52 F531 94.6(7) yes
F540 P52 F531 99.4(6) yes
F560 P52 F531 73.6(4) yes
F570 P52 F531 164.2(8) yes
F521 P52 F571 89.3(11) yes
F561 P52 F571 92.4(8) yes
F540 P52 F571 73.7(7) yes
F560 P52 F571 113.3(7) yes
F570 P52 F571 22.8(11) yes
F531 P52 F571 172.9(7) yes
F651 P53 F670 130.2(6) yes
F651 P53 F630 75.5(5) yes
F670 P53 F630 89.6(4) yes
F651 P53 F620 139.2(6) yes
F670 P53 F620 87.0(5) yes
F630 P53 F620 91.1(4) yes
F651 P53 F640 105.5(6) yes
F670 P53 F640 93.2(6) yes
F630 P53 F640 175.1(4) yes
F620 P53 F640 85.1(3) yes
F651 P53 F671 94.3(11) yes
F670 P53 F671 36.0(10) yes
F630 P53 F671 79.7(8) yes
F620 P53 F671 121.4(10) yes
F640 P53 F671 104.9(9) yes
F651 P53 F660 54.3(6) yes
F670 P53 F660 172.4(6) yes
F630 P53 F660 85.8(5) yes
F620 P53 F660 87.0(5) yes
F640 P53 F660 90.9(7) yes
F651 P53 F641 89.2(7) yes
F670 P53 F641 85.1(6) yes
F630 P53 F641 154.8(8) yes
F620 P53 F641 113.2(8) yes
F640 P53 F641 29.8(7) yes
F651 P53 F650 42.5(4) yes
F670 P53 F650 92.4(7) yes
F630 P53 F650 91.9(4) yes
F620 P53 F650 177.0(4) yes
F640 P53 F650 91.9(4) yes
F651 P53 F661 79.2(7) yes
F670 P53 F661 150.2(7) yes
F630 P53 F661 104.7(8) yes
F620 P53 F661 67.1(7) yes
F640 P53 F661 71.0(8) yes
F651 P53 F631 86.5(9) yes
F670 P53 F631 89.6(9) yes
F630 P53 F631 14.6(7) yes
F620 P53 F631 76.5(6) yes
F640 P53 F631 161.2(7) yes
F651 P53 F621 166.8(9) yes
F670 P53 F621 62.5(8) yes
F630 P53 F621 103.2(7) yes
F620 P53 F621 27.9(8) yes
F640 P53 F621 74.7(8) yes
F671 P53 F660 148.0(11) yes
F671 P53 F641 81.7(8) yes
F660 P53 F641 101.6(7) yes
F671 P53 F650 58.7(9) yes
F660 P53 F650 93.9(6) yes
F641 P53 F650 63.8(7) yes
F671 P53 F661 170.8(11) yes
F660 P53 F661 27.6(6) yes
F641 P53 F661 91.7(9) yes
F650 P53 F661 112.6(8) yes
F671 P53 F631 88.2(11) yes
F660 P53 F631 84.4(10) yes
F641 P53 F631 168.6(10) yes
F650 P53 F631 106.5(7) yes
F661 P53 F631 97.8(11) yes
F671 P53 F621 98.4(11) yes
F660 P53 F621 112.6(8) yes
F641 P53 F621 96.2(10) yes
F650 P53 F621 150.1(9) yes
F661 P53 F621 88.6(9) yes
F631 P53 F621 90.2(9) yes

loop_
_geom_bond_atom_site_label_1
_geom_bond_atom_site_label_2
_geom_bond_distance
_geom_bond_publ_flag
C3 C4 1.387(5) yes
C3 C8 1.388(4) yes
C3 P1 1.792(3) yes
C4 C5 1.381(5) yes
C4 H41 0.935 no
C5 C6 1.368(6) yes
C5 H51 0.927 no
C6 C7 1.338(6) yes
C6 H61 0.947 no
C7 C8 1.408(5) yes
C7 H71 0.917 no
C8 H81 0.939 no
C9 C10 1.382(4) yes
C9 C14 1.380(4) yes
C9 P1 1.790(3) yes
C10 C11 1.384(5) yes
C10 H101 0.935 no
C11 C12 1.353(5) yes
C11 H111 0.946 no
C12 C13 1.354(6) yes
C12 H121 0.928 no
C13 C14 1.388(5) yes
C13 H131 0.922 no
C14 H141 0.957 no
C15 C16 1.394(4) yes
C15 C20 1.378(4) yes
C15 P1 1.788(3) yes
C16 C17 1.389(4) yes
C16 H161 0.947 no
C17 C18 1.364(5) yes
C17 H171 0.932 no
C18 C19 1.376(4) yes
C18 H181 0.916 no
C19 C20 1.369(4) yes
C19 H191 0.935 no
C20 H201 0.910 no
C21 C22 1.492(4) yes
C21 P1 1.824(3) yes
C21 H211 0.976 no
C21 H212 0.978 no
C22 C23 1.303(4) yes
C22 O51 1.394(3) yes
C23 H231 0.949 no
C23 H232 0.933 no
C30 C31 1.377(4) yes
C30 C35 1.389(4) yes
C30 P2 1.799(3) yes
C31 C32 1.396(4) yes
C31 H311 0.940 no
C32 C33 1.349(5) yes
C32 H321 0.943 no
C33 C34 1.380(5) yes
C33 H331 0.944 no
C34 C35 1.380(4) yes
C34 H341 0.916 no
C35 H351 0.939 no
C36 C37 1.388(4) yes
C36 C41 1.381(4) yes
C36 P2 1.800(3) yes
C37 C38 1.385(4) yes
C37 H371 0.939 no
C38 C39 1.379(5) yes
C38 H381 0.945 no
C39 C40 1.358(5) yes
C39 H391 0.921 no
C40 C41 1.401(4) yes
C40 H401 0.935 no
C41 H411 0.932 no
C42 C43 1.384(4) yes
C42 C47 1.393(4) yes
C42 P2 1.801(3) yes
C43 C44 1.392(4) yes
C43 H431 0.924 no
C44 C45 1.378(4) yes
C44 H441 0.936 no
C45 C46 1.363(5) yes
C45 H451 0.930 no
C46 C47 1.383(4) yes
C46 H461 0.934 no
C47 H471 0.925 no
C48 C49 1.333(4) yes
C48 P2 1.759(3) yes
C48 H481 0.904 no
C49 C50 1.494(4) yes
C49 O51 1.366(3) yes
C50 H501 0.952 no
C50 H502 0.951 no
C50 H503 0.969 no
F520 P52 1.569(7) yes
F521 P52 1.556(8) yes
F530 P52 1.568(6) yes
F531 P52 1.546(6) yes
F540 P52 1.553(6) yes
F541 P52 1.558(6) yes
F550 P52 1.583(7) yes
F551 P52 1.586(7) yes
F560 P52 1.552(5) yes
F561 P52 1.555(7) yes
F570 P52 1.552(7) yes
F571 P52 1.537(8) yes
F620 F621 0.73(2) yes
F620 F661 1.684(16) yes
F620 P53 1.560(4) yes
F621 F670 1.577(18) yes
F621 P53 1.456(8) yes
F630 P53 1.565(5) yes
F631 P53 1.479(7) yes
F640 F641 0.785(18) yes
F640 F661 1.758(17) yes
F640 P53 1.541(5) yes
F641 F650 1.593(18) yes
F641 P53 1.510(6) yes
F650 F651 1.141(12) yes
F650 F671 1.48(2) yes
F650 P53 1.507(5) yes
F651 F660 1.438(14) yes
F651 P53 1.626(7) yes
F660 P53 1.518(7) yes
F661 P53 1.484(7) yes
F670 F671 0.96(3) yes
F670 P53 1.576(6) yes
F671 P53 1.522(8) yes
